data_2229454
loop_
_publ_author_name
'Karpoormath, Rajshekhar'
'Govender, Patrick'
'Govender, Thavendran'
'Kruger, Hendrik G.'
'Maguire, Glenn E. M.'

_publ_section_title
;
 <i>endo</i>-11-(Dibenzylamino)tetracyclo[5.4.0.0^3,10^.0^5,9^]undecane-8-one
;
_journal_coeditor_code LX2177
_journal_issue 3
_journal_name_full 'Acta Crystallographica Section E'
_journal_page_first o619
_journal_paper_doi 10.1107/S160053681100479X
_journal_volume 67
_journal_year 2011
_chemical_formula_iupac 'C25 H21 N O'
_chemical_formula_moiety 'C25 H21 N O'
_chemical_formula_sum 'C25 H21 N O'
_chemical_formula_weight 351.43
_chemical_name_systematic
;
<i>endo</i>-11-(Dibenzylamino)tetracyclo[5.4.0.0^3,10^.0^5,9^]undecane-8-one
;
_space_group_IT_number 14
_symmetry_cell_setting monoclinic
_symmetry_space_group_name_Hall '-P 2yn'
_symmetry_space_group_name_H-M 'P 1 21/n 1'
_atom_sites_solution_hydrogens difmap
_atom_sites_solution_primary direct
_atom_sites_solution_secondary difmap
_audit_creation_method SHELXL-97
_cell_angle_alpha 90.00
_cell_angle_beta 97.100(2)
_cell_angle_gamma 90.00
_cell_formula_units_Z 4
_cell_length_a 6.6117(3)
_cell_length_b 16.4344(7)
_cell_length_c 17.2331(8)
_cell_measurement_reflns_used 3299
_cell_measurement_temperature 173(2)
_cell_measurement_theta_max 69.22
_cell_measurement_theta_min 5.17
_cell_volume 1858.18(14)
_computing_cell_refinement '<i>SAINT</i> (Bruker, 2006)'
_computing_data_collection '<i>APEX2</i> (Bruker, 2006)'
_computing_data_reduction '<i>SAINT</i> (Bruker, 2006)'
_computing_molecular_graphics '<i>X-SEED</i> (Barbour, 2001)'
_computing_publication_material '<i>SHELXL97</i> (Sheldrick, 2008)'
_computing_structure_refinement '<i>SHELXL97</i> (Sheldrick, 2008)'
_computing_structure_solution '<i>SHELXS97</i> (Sheldrick, 2008)'
_diffrn_ambient_temperature 173(2)
_diffrn_measured_fraction_theta_full 0.984
_diffrn_measured_fraction_theta_max 0.955
_diffrn_measurement_device_type 'Bruker Kappa DUO APEXII'
_diffrn_measurement_method '1.2\% \f scans and \w'
_diffrn_radiation_monochromator graphite
_diffrn_radiation_source 'fine-focus sealed tube'
_diffrn_radiation_type CuK\a
_diffrn_radiation_wavelength 1.54184
_diffrn_reflns_av_R_equivalents 0.0182
_diffrn_reflns_av_sigmaI/netI 0.0094
_diffrn_reflns_limit_h_max 7
_diffrn_reflns_limit_h_min -7
_diffrn_reflns_limit_k_max 19
_diffrn_reflns_limit_k_min -19
_diffrn_reflns_limit_l_max 20
_diffrn_reflns_limit_l_min -20
_diffrn_reflns_number 24662
_diffrn_reflns_theta_full 67.50
_diffrn_reflns_theta_max 69.22
_diffrn_reflns_theta_min 3.73
_exptl_absorpt_coefficient_mu 0.589
_exptl_absorpt_correction_T_max 0.8666
_exptl_absorpt_correction_T_min 0.7857
_exptl_absorpt_correction_type multi-scan
_exptl_absorpt_process_details '(SADABS; Bruker, 2006)'
_exptl_crystal_colour colourless
_exptl_crystal_density_diffrn 1.256
_exptl_crystal_density_method 'not measured'
_exptl_crystal_description needle
_exptl_crystal_F_000 744
_exptl_crystal_size_max 0.43
_exptl_crystal_size_mid 0.33
_exptl_crystal_size_min 0.25
_refine_diff_density_max 0.480
_refine_diff_density_min -0.462
_refine_ls_extinction_coef 0.0020(4)
_refine_ls_extinction_expression Fc^*^=kFc[1+0.001xFc^2^\l^3^/sin(2\q)]^-1/4^
_refine_ls_extinction_method '<i>SHELXL97</i> (Sheldrick, 2008)'
_refine_ls_goodness_of_fit_ref 1.056
_refine_ls_hydrogen_treatment constr
_refine_ls_matrix_type full
_refine_ls_number_parameters 255
_refine_ls_number_reflns 3303
_refine_ls_number_restraints 24
_refine_ls_restrained_S_all 1.061
_refine_ls_R_factor_all 0.0667
_refine_ls_R_factor_gt 0.0660
_refine_ls_shift/su_max 0.000
_refine_ls_shift/su_mean 0.000
_refine_ls_structure_factor_coef Fsqd
_refine_ls_weighting_details 'calc w=1/[\s^2^(Fo^2^)+(0.0800P)^2^+1.9830P] where P=(Fo^2^+2Fc^2^)/3'
_refine_ls_weighting_scheme calc
_refine_ls_wR_factor_gt 0.1723
_refine_ls_wR_factor_ref 0.1728
_reflns_number_gt 3240
_reflns_number_total 3303
_reflns_threshold_expression I>2\s(I)
_cod_data_source_file lx2177.cif
_cod_data_source_block I
_cod_original_sg_symbol_H-M 'P 21/n'
_cod_database_code 2229454
_cod_database_fobs_code 2229454

loop_
_symmetry_equiv_pos_as_xyz
'x, y, z'
'-x+1/2, y+1/2, -z+1/2'
'-x, -y, -z'
'x-1/2, -y-1/2, z-1/2'

loop_
_atom_site_type_symbol
_atom_site_label
_atom_site_fract_x
_atom_site_fract_y
_atom_site_fract_z
_atom_site_U_iso_or_equiv
_atom_site_adp_type
_atom_site_calc_flag
_atom_site_refinement_flags
_atom_site_occupancy
_atom_site_disorder_assembly
_atom_site_disorder_group
O O1 0.1742(2) 0.13889(10) 0.19402(10) 0.0394(4) Uani d . 1 . .
N N1 -0.2672(3) 0.05165(10) 0.14408(10) 0.0271(4) Uani d . 1 . .
C C2 -0.4175(5) 0.27147(16) 0.1215(3) 0.0763(12) Uani d DU 1 . .
C C3 -0.3558(3) 0.19546(14) 0.17218(17) 0.0423(6) Uani d . 1 . .
H H3 -0.4438 0.1857 0.2145 0.051 Uiso calc R 1 . .
C C4 -0.3624(3) 0.12730(13) 0.11264(14) 0.0347(5) Uani d . 1 . .
H H4 -0.5077 0.1160 0.0920 0.042 Uiso calc R 1 . .
C C5 -0.2577(4) 0.16781(17) 0.04842(17) 0.0493(7) Uani d . 1 . .
H H5 -0.2759 0.1387 -0.0029 0.059 Uiso calc R 1 . .
C C6 -0.3393(6) 0.25559(17) 0.04539(18) 0.0652(10) Uani d DU 1 . .
C C7 -0.1306(5) 0.30438(16) 0.16140(19) 0.0612(9) Uani d DU 1 . .
C C8 -0.1293(3) 0.22060(14) 0.20361(17) 0.0422(6) Uani d . 1 . .
H H8 -0.0991 0.2233 0.2619 0.051 Uiso calc R 1 . .
C C9 0.0227(3) 0.17342(14) 0.16393(15) 0.0361(5) Uani d . 1 . .
C C10 -0.0309(4) 0.19225(18) 0.07827(17) 0.0497(7) Uani d . 1 . .
H H10 0.0730 0.1760 0.0437 0.060 Uiso calc R 1 . .
C C11 -0.0792(5) 0.2836(2) 0.0801(2) 0.0775(12) Uani d DU 1 . .
C C12 -0.3867(3) 0.01601(13) 0.20230(13) 0.0311(5) Uani d . 1 . .
H H12A -0.3795 -0.0440 0.1982 0.037 Uiso calc R 1 . .
H H12B -0.5311 0.0318 0.1884 0.037 Uiso calc R 1 . .
C C13 -0.3230(3) 0.03943(13) 0.28639(13) 0.0307(5) Uani d . 1 . .
C C14 -0.4688(4) 0.04214(14) 0.33779(14) 0.0372(5) Uani d . 1 . .
H H14 -0.6085 0.0347 0.3185 0.045 Uiso calc R 1 . .
C C15 -0.4127(4) 0.05563(15) 0.41683(15) 0.0436(6) Uani d . 1 . .
H H15 -0.5139 0.0568 0.4514 0.052 Uiso calc R 1 . .
C C16 -0.2108(4) 0.06739(16) 0.44562(15) 0.0467(6) Uani d . 1 . .
H H16 -0.1722 0.0761 0.4999 0.056 Uiso calc R 1 . .
C C17 -0.0654(4) 0.06631(17) 0.39452(15) 0.0452(6) Uani d . 1 . .
H H17 0.0736 0.0755 0.4138 0.054 Uiso calc R 1 . .
C C18 -0.1200(4) 0.05196(15) 0.31545(14) 0.0384(6) Uani d . 1 . .
H H18 -0.0184 0.0507 0.2810 0.046 Uiso calc R 1 . .
C C19 -0.2474(4) -0.00746(14) 0.08166(13) 0.0349(5) Uani d . 1 . .
H H19A -0.1791 0.0190 0.0403 0.042 Uiso calc R 1 . .
H H19B -0.3851 -0.0244 0.0580 0.042 Uiso calc R 1 . .
C C20 -0.1277(3) -0.08185(13) 0.11058(12) 0.0312(5) Uani d . 1 . .
C C21 0.0737(3) -0.07388(14) 0.14401(14) 0.0381(5) Uani d . 1 . .
H H21 0.1342 -0.0214 0.1496 0.046 Uiso calc R 1 . .
C C22 0.1864(4) -0.14184(16) 0.16920(16) 0.0434(6) Uani d . 1 . .
H H22 0.3238 -0.1357 0.1921 0.052 Uiso calc R 1 . .
C C23 0.1013(4) -0.21862(15) 0.16137(15) 0.0416(6) Uani d . 1 . .
H H23 0.1796 -0.2652 0.1785 0.050 Uiso calc R 1 . .
C C24 -0.0992(4) -0.22698(15) 0.12834(15) 0.0413(6) Uani d . 1 . .
H H24 -0.1593 -0.2795 0.1228 0.050 Uiso calc R 1 . .
C C25 -0.2121(4) -0.15900(14) 0.10333(14) 0.0363(5) Uani d . 1 . .
H H25 -0.3498 -0.1653 0.0808 0.044 Uiso calc R 1 . .
C C1A -0.3205(6) 0.3417(2) 0.1498(2) 0.0414(11) Uani d PDU 0.621(7) . .
H H1A -0.3673 0.3612 0.1989 0.050 Uiso calc PR 0.621(7) . .
H H1B -0.3281 0.3860 0.1106 0.050 Uiso calc PR 0.621(7) . .
C C1B -0.2299(8) 0.3246(3) 0.0321(4) 0.0458(19) Uani d PDU 0.379(7) . .
H H1D -0.2791 0.3753 0.0546 0.055 Uiso calc PR 0.379(7) . .
H H1C -0.2020 0.3321 -0.0225 0.055 Uiso calc PR 0.379(7) . .

loop_
_atom_site_aniso_label
_atom_site_aniso_U_11
_atom_site_aniso_U_22
_atom_site_aniso_U_33
_atom_site_aniso_U_12
_atom_site_aniso_U_13
_atom_site_aniso_U_23
O1 0.0224(8) 0.0389(9) 0.0564(10) 0.0003(6) 0.0031(7) 0.0051(7)
N1 0.0261(9) 0.0239(9) 0.0310(9) 0.0000(7) 0.0019(7) 0.0019(7)
C2 0.0606(19) 0.0306(14) 0.148(3) 0.0175(13) 0.055(2) 0.0285(18)
C3 0.0238(11) 0.0256(12) 0.0770(18) 0.0021(9) 0.0049(11) -0.0047(11)
C4 0.0248(10) 0.0278(11) 0.0495(13) 0.0006(8) -0.0037(9) 0.0082(10)
C5 0.0439(14) 0.0489(16) 0.0522(15) -0.0049(12) -0.0061(12) 0.0247(12)
C6 0.092(2) 0.0341(14) 0.0589(17) -0.0159(15) -0.0342(16) 0.0170(13)
C7 0.0715(19) 0.0268(13) 0.075(2) 0.0005(12) -0.0338(16) -0.0049(13)
C8 0.0278(12) 0.0284(12) 0.0699(17) -0.0016(9) 0.0041(11) -0.0090(11)
C9 0.0243(11) 0.0292(11) 0.0549(14) -0.0052(9) 0.0055(10) 0.0056(10)
C10 0.0382(13) 0.0525(16) 0.0595(16) -0.0045(11) 0.0098(12) 0.0249(13)
C11 0.066(2) 0.059(2) 0.117(3) 0.0220(16) 0.050(2) 0.052(2)
C12 0.0262(10) 0.0269(11) 0.0404(12) -0.0041(8) 0.0055(9) 0.0009(9)
C13 0.0311(11) 0.0240(10) 0.0378(12) 0.0013(8) 0.0069(9) 0.0060(9)
C14 0.0361(12) 0.0309(12) 0.0464(13) 0.0036(9) 0.0124(10) 0.0049(10)
C15 0.0570(16) 0.0351(13) 0.0423(13) 0.0077(11) 0.0206(12) 0.0067(10)
C16 0.0684(18) 0.0373(13) 0.0338(12) 0.0072(12) 0.0040(12) 0.0047(10)
C17 0.0445(14) 0.0483(15) 0.0405(13) 0.0008(11) -0.0041(11) 0.0043(11)
C18 0.0327(12) 0.0435(14) 0.0391(13) 0.0013(10) 0.0053(10) 0.0051(10)
C19 0.0376(12) 0.0351(12) 0.0301(11) 0.0035(9) -0.0027(9) -0.0024(9)
C20 0.0345(11) 0.0303(11) 0.0287(10) 0.0012(9) 0.0032(9) -0.0043(9)
C21 0.0333(12) 0.0302(12) 0.0498(14) -0.0017(9) 0.0011(10) -0.0011(10)
C22 0.0316(12) 0.0429(14) 0.0542(15) 0.0035(10) -0.0005(11) 0.0025(11)
C23 0.0460(14) 0.0342(13) 0.0459(14) 0.0110(10) 0.0104(11) 0.0051(10)
C24 0.0497(14) 0.0287(12) 0.0467(14) -0.0026(10) 0.0111(11) -0.0053(10)
C25 0.0351(12) 0.0348(12) 0.0384(12) -0.0025(9) 0.0020(9) -0.0085(10)
C1A 0.052(2) 0.0290(19) 0.043(2) 0.0039(16) 0.0042(17) 0.0013(15)
C1B 0.062(4) 0.031(3) 0.046(3) 0.002(3) 0.013(3) 0.005(3)

loop_
_atom_type_symbol
_atom_type_description
_atom_type_scat_dispersion_real
_atom_type_scat_dispersion_imag
_atom_type_scat_source
C C 0.0181 0.0091 'International Tables Vol C Tables 4.2.6.8 and 6.1.1.4'
H H 0.0000 0.0000 'International Tables Vol C Tables 4.2.6.8 and 6.1.1.4'
N N 0.0311 0.0180 'International Tables Vol C Tables 4.2.6.8 and 6.1.1.4'
O O 0.0492 0.0322 'International Tables Vol C Tables 4.2.6.8 and 6.1.1.4'

loop_
_geom_angle_atom_site_label_1
_geom_angle_atom_site_label_2
_geom_angle_atom_site_label_3
_geom_angle_site_symmetry_1
_geom_angle_site_symmetry_3
_geom_angle
_geom_angle_publ_flag
C4 N1 C19 . . 111.32(17) ?
C4 N1 C12 . . 110.30(16) ?
C19 N1 C12 . . 109.88(17) ?
C1A C2 C6 . . 105.1(3) ?
C1A C2 C3 . . 113.4(3) ?
C6 C2 C3 . . 105.0(2) ?
C4 C3 C2 . . 103.3(2) ?
C4 C3 C8 . . 111.81(19) ?
C2 C3 C8 . . 98.9(2) ?
C4 C3 H3 . . 113.8 ?
C2 C3 H3 . . 113.8 ?
C8 C3 H3 . . 113.8 ?
N1 C4 C3 . . 113.65(19) ?
N1 C4 C5 . . 115.1(2) ?
C3 C4 C5 . . 101.0(2) ?
N1 C4 H4 . . 108.9 ?
C3 C4 H4 . . 108.9 ?
C5 C4 H4 . . 108.9 ?
C4 C5 C6 . . 104.2(2) ?
C4 C5 C10 . . 111.9(2) ?
C6 C5 C10 . . 95.0(2) ?
C4 C5 H5 . . 114.6 ?
C6 C5 H5 . . 114.6 ?
C10 C5 H5 . . 114.6 ?
C1B C6 C2 . . 104.3(4) ?
C1B C6 C5 . . 126.0(4) ?
C2 C6 C5 . . 107.0(2) ?
C1A C7 C11 . . 105.5(3) ?
C1A C7 C8 . . 114.2(3) ?
C11 C7 C8 . . 104.1(2) ?
C9 C8 C7 . . 102.1(2) ?
C9 C8 C3 . . 111.6(2) ?
C7 C8 C3 . . 96.9(2) ?
C9 C8 H8 . . 114.7 ?
C7 C8 H8 . . 114.7 ?
C3 C8 H8 . . 114.7 ?
O1 C9 C8 . . 127.8(2) ?
O1 C9 C10 . . 126.7(2) ?
C8 C9 C10 . . 104.5(2) ?
C9 C10 C11 . . 101.8(3) ?
C9 C10 C5 . . 111.5(2) ?
C11 C10 C5 . . 93.7(2) ?
C9 C10 H10 . . 115.7 ?
C11 C10 H10 . . 115.7 ?
C5 C10 H10 . . 115.7 ?
C1B C11 C7 . . 102.3(4) ?
C1B C11 C10 . . 126.7(4) ?
C7 C11 C10 . . 108.0(2) ?
N1 C12 C13 . . 116.31(17) ?
N1 C12 H12A . . 108.2 ?
C13 C12 H12A . . 108.2 ?
N1 C12 H12B . . 108.2 ?
C13 C12 H12B . . 108.2 ?
H12A C12 H12B . . 107.4 ?
C18 C13 C14 . . 118.8(2) ?
C18 C13 C12 . . 121.8(2) ?
C14 C13 C12 . . 119.2(2) ?
C15 C14 C13 . . 120.7(2) ?
C15 C14 H14 . . 119.7 ?
C13 C14 H14 . . 119.7 ?
C16 C15 C14 . . 120.4(2) ?
C16 C15 H15 . . 119.8 ?
C14 C15 H15 . . 119.8 ?
C15 C16 C17 . . 119.2(2) ?
C15 C16 H16 . . 120.4 ?
C17 C16 H16 . . 120.4 ?
C16 C17 C18 . . 120.8(2) ?
C16 C17 H17 . . 119.6 ?
C18 C17 H17 . . 119.6 ?
C17 C18 C13 . . 120.2(2) ?
C17 C18 H18 . . 119.9 ?
C13 C18 H18 . . 119.9 ?
N1 C19 C20 . . 112.67(17) ?
N1 C19 H19A . . 109.1 ?
C20 C19 H19A . . 109.1 ?
N1 C19 H19B . . 109.1 ?
C20 C19 H19B . . 109.1 ?
H19A C19 H19B . . 107.8 ?
C25 C20 C21 . . 118.6(2) ?
C25 C20 C19 . . 121.6(2) ?
C21 C20 C19 . . 119.8(2) ?
C22 C21 C20 . . 120.4(2) ?
C22 C21 H21 . . 119.8 ?
C20 C21 H21 . . 119.8 ?
C23 C22 C21 . . 120.6(2) ?
C23 C22 H22 . . 119.7 ?
C21 C22 H22 . . 119.7 ?
C22 C23 C24 . . 119.3(2) ?
C22 C23 H23 . . 120.4 ?
C24 C23 H23 . . 120.4 ?
C25 C24 C23 . . 120.1(2) ?
C25 C24 H24 . . 120.0 ?
C23 C24 H24 . . 120.0 ?
C24 C25 C20 . . 121.0(2) ?
C24 C25 H25 . . 119.5 ?
C20 C25 H25 . . 119.5 ?
C2 C1A C7 . . 93.1(3) ?
C2 C1A H1A . . 113.1 ?
C7 C1A H1A . . 113.1 ?
C2 C1A H1B . . 113.1 ?
C7 C1A H1B . . 113.1 ?
H1A C1A H1B . . 110.5 ?
C6 C1B C11 . . 81.7(3) ?
C6 C1B H1D . . 115.0 ?
C11 C1B H1D . . 115.0 ?
C6 C1B H1C . . 115.0 ?
C11 C1B H1C . . 115.0 ?
H1D C1B H1C . . 112.1 ?

loop_
_geom_bond_atom_site_label_1
_geom_bond_atom_site_label_2
_geom_bond_site_symmetry_2
_geom_bond_distance
_geom_bond_publ_flag
O1 C9 . 1.211(3) ?
N1 C4 . 1.467(3) ?
N1 C19 . 1.467(3) ?
N1 C12 . 1.473(3) ?
C2 C1A . 1.380(4) ?
C2 C6 . 1.491(5) ?
C2 C3 . 1.550(4) ?
C3 C4 . 1.516(3) ?
C3 C8 . 1.583(3) ?
C3 H3 . 1.0000 ?
C4 C5 . 1.529(3) ?
C4 H4 . 1.0000 ?
C5 C6 . 1.539(4) ?
C5 C10 . 1.576(4) ?
C5 H5 . 1.0000 ?
C6 C1B . 1.379(4) ?
C7 C1A . 1.389(4) ?
C7 C11 . 1.522(5) ?
C7 C8 . 1.557(4) ?
C8 C9 . 1.500(3) ?
C8 H8 . 1.0000 ?
C9 C10 . 1.507(4) ?
C10 C11 . 1.536(4) ?
C10 H10 . 1.0000 ?
C11 C1B . 1.387(4) ?
C12 C13 . 1.508(3) ?
C12 H12A . 0.9900 ?
C12 H12B . 0.9900 ?
C13 C18 . 1.388(3) ?
C13 C14 . 1.388(3) ?
C14 C15 . 1.385(4) ?
C14 H14 . 0.9500 ?
C15 C16 . 1.379(4) ?
C15 H15 . 0.9500 ?
C16 C17 . 1.382(4) ?
C16 H16 . 0.9500 ?
C17 C18 . 1.386(4) ?
C17 H17 . 0.9500 ?
C18 H18 . 0.9500 ?
C19 C20 . 1.507(3) ?
C19 H19A . 0.9900 ?
C19 H19B . 0.9900 ?
C20 C25 . 1.385(3) ?
C20 C21 . 1.390(3) ?
C21 C22 . 1.383(3) ?
C21 H21 . 0.9500 ?
C22 C23 . 1.381(4) ?
C22 H22 . 0.9500 ?
C23 C24 . 1.383(4) ?
C23 H23 . 0.9500 ?
C24 C25 . 1.383(3) ?
C24 H24 . 0.9500 ?
C25 H25 . 0.9500 ?
C1A H1A . 0.9900 ?
C1A H1B . 0.9900 ?
C1B H1D . 0.9900 ?
C1B H1C . 0.9900 ?

loop_
_geom_torsion_atom_site_label_1
_geom_torsion_atom_site_label_2
_geom_torsion_atom_site_label_3
_geom_torsion_atom_site_label_4
_geom_torsion_site_symmetry_1
_geom_torsion_site_symmetry_2
_geom_torsion_site_symmetry_3
_geom_torsion_site_symmetry_4
_geom_torsion
_geom_torsion_publ_flag
C1A C2 C3 C4 . . . . -145.8(3) ?
C6 C2 C3 C4 . . . . -31.6(3) ?
C1A C2 C3 C8 . . . . -30.7(3) ?
C6 C2 C3 C8 . . . . 83.4(3) ?
C19 N1 C4 C3 . . . . -170.57(19) ?
C12 N1 C4 C3 . . . . 67.2(2) ?
C19 N1 C4 C5 . . . . -54.8(3) ?
C12 N1 C4 C5 . . . . -177.03(19) ?
C2 C3 C4 N1 . . . . 167.47(19) ?
C8 C3 C4 N1 . . . . 62.0(3) ?
C2 C3 C4 C5 . . . . 43.6(2) ?
C8 C3 C4 C5 . . . . -61.8(2) ?
N1 C4 C5 C6 . . . . -162.24(19) ?
C3 C4 C5 C6 . . . . -39.4(2) ?
N1 C4 C5 C10 . . . . -60.8(3) ?
C3 C4 C5 C10 . . . . 62.1(3) ?
C1A C2 C6 C1B . . . . -8.8(3) ?
C3 C2 C6 C1B . . . . -128.7(3) ?
C1A C2 C6 C5 . . . . 126.6(3) ?
C3 C2 C6 C5 . . . . 6.7(3) ?
C4 C5 C6 C1B . . . . 143.1(4) ?
C10 C5 C6 C1B . . . . 29.1(5) ?
C4 C5 C6 C2 . . . . 20.3(3) ?
C10 C5 C6 C2 . . . . -93.7(3) ?
C1A C7 C8 C9 . . . . 144.0(3) ?
C11 C7 C8 C9 . . . . 29.5(3) ?
C1A C7 C8 C3 . . . . 30.1(3) ?
C11 C7 C8 C3 . . . . -84.4(2) ?
C4 C3 C8 C9 . . . . 2.7(3) ?
C2 C3 C8 C9 . . . . -105.6(3) ?
C4 C3 C8 C7 . . . . 108.6(2) ?
C2 C3 C8 C7 . . . . 0.3(3) ?
C7 C8 C9 O1 . . . . 124.9(3) ?
C3 C8 C9 O1 . . . . -132.5(3) ?
C7 C8 C9 C10 . . . . -44.2(2) ?
C3 C8 C9 C10 . . . . 58.4(3) ?
O1 C9 C10 C11 . . . . -128.6(3) ?
C8 C9 C10 C11 . . . . 40.7(2) ?
O1 C9 C10 C5 . . . . 132.6(3) ?
C8 C9 C10 C5 . . . . -58.1(3) ?
C4 C5 C10 C9 . . . . -2.9(3) ?
C6 C5 C10 C9 . . . . 104.5(3) ?
C4 C5 C10 C11 . . . . -107.2(3) ?
C6 C5 C10 C11 . . . . 0.3(3) ?
C1A C7 C11 C1B . . . . 10.1(3) ?
C8 C7 C11 C1B . . . . 130.7(3) ?
C1A C7 C11 C10 . . . . -125.5(3) ?
C8 C7 C11 C10 . . . . -4.9(3) ?
C9 C10 C11 C1B . . . . -142.8(4) ?
C5 C10 C11 C1B . . . . -29.9(5) ?
C9 C10 C11 C7 . . . . -21.3(3) ?
C5 C10 C11 C7 . . . . 91.6(3) ?
C4 N1 C12 C13 . . . . -92.8(2) ?
C19 N1 C12 C13 . . . . 144.12(18) ?
N1 C12 C13 C18 . . . . -35.2(3) ?
N1 C12 C13 C14 . . . . 150.2(2) ?
C18 C13 C14 C15 . . . . -1.1(3) ?
C12 C13 C14 C15 . . . . 173.7(2) ?
C13 C14 C15 C16 . . . . 0.6(4) ?
C14 C15 C16 C17 . . . . 0.6(4) ?
C15 C16 C17 C18 . . . . -1.3(4) ?
C16 C17 C18 C13 . . . . 0.8(4) ?
C14 C13 C18 C17 . . . . 0.4(4) ?
C12 C13 C18 C17 . . . . -174.3(2) ?
C4 N1 C19 C20 . . . . 173.10(18) ?
C12 N1 C19 C20 . . . . -64.4(2) ?
N1 C19 C20 C25 . . . . 120.5(2) ?
N1 C19 C20 C21 . . . . -60.8(3) ?
C25 C20 C21 C22 . . . . 0.1(4) ?
C19 C20 C21 C22 . . . . -178.6(2) ?
C20 C21 C22 C23 . . . . 0.2(4) ?
C21 C22 C23 C24 . . . . -0.4(4) ?
C22 C23 C24 C25 . . . . 0.2(4) ?
C23 C24 C25 C20 . . . . 0.1(4) ?
C21 C20 C25 C24 . . . . -0.3(3) ?
C19 C20 C25 C24 . . . . 178.4(2) ?
C6 C2 C1A C7 . . . . -67.4(3) ?
C3 C2 C1A C7 . . . . 46.7(4) ?
C11 C7 C1A C2 . . . . 66.7(3) ?
C8 C7 C1A C2 . . . . -46.9(4) ?
C2 C6 C1B C11 . . . . 83.9(4) ?
C5 C6 C1B C11 . . . . -40.0(5) ?
C7 C11 C1B C6 . . . . -82.9(4) ?
C10 C11 C1B C6 . . . . 40.9(5) ?
